data_7219436
loop_
_publ_author_name
'Wei, Ruo-Hong'
'Chen, Jun-Feng'
'Feng, Jia-Qi'
'Hu, Jiong-Sheng'
'Cao, Deng-Ke'

_publ_section_title
;
 Two heteroleptic Ir(iii)--bisthienylethene compounds: syntheses,
 structures and aggregation-induced luminescence
;
_journal_issue 19
_journal_name_full 'RSC Adv.'
_journal_page_first 14359
_journal_paper_doi 10.1039/C4RA15977B
_journal_volume 5
_journal_year 2015
_chemical_formula_sum 'C49 H41 F4 Ir N4 O3 S2'
_chemical_formula_weight 1066.18
_chemical_name_systematic
; 
 ? 
;
_space_group_IT_number 2
_symmetry_cell_setting triclinic
_symmetry_space_group_name_Hall '-P 1'
_symmetry_space_group_name_H-M 'P -1'
_atom_sites_solution_hydrogens geom
_atom_sites_solution_primary direct
_atom_sites_solution_secondary difmap
_audit_creation_method SHELXL-97
_audit_update_record
;
2014-12-03 deposited with the CCDC.
2015-01-20 downloaded from the CCDC.
;
_cell_angle_alpha 75.860(2)
_cell_angle_beta 73.658(2)
_cell_angle_gamma 83.633(2)
_cell_formula_units_Z 2
_cell_length_a 10.8322(15)
_cell_length_b 11.8007(16)
_cell_length_c 18.990(3)
_cell_measurement_reflns_used 5656
_cell_measurement_temperature 296(2)
_cell_measurement_theta_max 25.312
_cell_measurement_theta_min 2.433
_cell_volume 2256.5(6)
_computing_cell_refinement SMART
_computing_data_collection 'SMART (Bruker, 2000)'
_computing_data_reduction 'SAINT (Bruker, 2000)'
_computing_molecular_graphics SHELXTL
_computing_publication_material SHELXTL
_computing_structure_refinement SHELXTL
_computing_structure_solution 'SHELXTL (Bruker, 2000)'
_diffrn_ambient_temperature 296(2)
_diffrn_measured_fraction_theta_full 0.993
_diffrn_measured_fraction_theta_max 0.993
_diffrn_measurement_device_type 'Bruker Smart Aepex CCD area detector'
_diffrn_measurement_method 'phi and omega scans'
_diffrn_radiation_monochromator graphite
_diffrn_radiation_source 'fine-focus sealed tube'
_diffrn_radiation_type MoK\a
_diffrn_radiation_wavelength 0.71073
_diffrn_reflns_av_R_equivalents 0.0302
_diffrn_reflns_av_sigmaI/netI 0.0535
_diffrn_reflns_limit_h_max 12
_diffrn_reflns_limit_h_min -12
_diffrn_reflns_limit_k_max 14
_diffrn_reflns_limit_k_min -13
_diffrn_reflns_limit_l_max 15
_diffrn_reflns_limit_l_min -22
_diffrn_reflns_number 12230
_diffrn_reflns_theta_full 25.00
_diffrn_reflns_theta_max 25.00
_diffrn_reflns_theta_min 1.15
_exptl_absorpt_coefficient_mu 3.114
_exptl_absorpt_correction_T_max 0.627
_exptl_absorpt_correction_T_min 0.515
_exptl_absorpt_correction_type multi-scan
_exptl_absorpt_process_details 'SADABS; Bruker, 2000'
_exptl_crystal_colour 'pale yellow'
_exptl_crystal_density_diffrn 1.569
_exptl_crystal_density_method 'not measured'
_exptl_crystal_description blocky
_exptl_crystal_F_000 1064
_exptl_crystal_size_max 0.28
_exptl_crystal_size_mid 0.18
_exptl_crystal_size_min 0.15
_refine_diff_density_max 1.608
_refine_diff_density_min -1.294
_refine_diff_density_rms 0.137
_refine_ls_extinction_method none
_refine_ls_goodness_of_fit_ref 1.084
_refine_ls_hydrogen_treatment constr
_refine_ls_matrix_type full
_refine_ls_number_parameters 568
_refine_ls_number_reflns 7873
_refine_ls_number_restraints 704
_refine_ls_restrained_S_all 1.064
_refine_ls_R_factor_all 0.0480
_refine_ls_R_factor_gt 0.0391
_refine_ls_shift/su_max 0.000
_refine_ls_shift/su_mean 0.000
_refine_ls_structure_factor_coef Fsqd
_refine_ls_weighting_details 'calc w=1/[\s^2^(Fo^2^)+(0.0725P)^2^+0.0000P] where P=(Fo^2^+2Fc^2^)/3'
_refine_ls_weighting_scheme calc
_refine_ls_wR_factor_gt 0.1054
_refine_ls_wR_factor_ref 0.1151
_reflns_number_gt 6862
_reflns_number_total 7873
_reflns_threshold_expression >2sigma(I)
_cod_data_source_file c4ra15977b2.cif
_cod_data_source_block 4
_cod_depositor_comments
;
The following automatic conversions were performed:

'_symmetry_cell_setting' value 'Triclinic' changed to 'triclinic'
according to
/usr/data/users/saulius/crontab/automatic-downloads/rss-feeds/RSC/lib/dictionaries/cif_core.dic
dictionary named 'cif_core.dic' version 2.4.2 from 2011-04-26.

Automatic conversion script
Id: cif_fix_values 3008 2015-01-20 13:52:24Z robertas 
;
_cod_original_cell_volume 2256.5(5)
_cod_original_sg_symbol_H-M 'P-1   '
_cod_database_code 7219436

loop_
_symmetry_equiv_pos_as_xyz
'x, y, z'
'-x, -y, -z'

loop_
_atom_site_label
_atom_site_type_symbol
_atom_site_fract_x
_atom_site_fract_y
_atom_site_fract_z
_atom_site_U_iso_or_equiv
_atom_site_adp_type
_atom_site_occupancy
_atom_site_symmetry_multiplicity
_atom_site_calc_flag
_atom_site_refinement_flags
Ir1 Ir 0.747980(19) 0.814460(17) 0.727150(11) 0.03153(10) Uani 1 1 d .
S1 S 0.20804(18) 0.35936(18) 0.74296(13) 0.0634(5) Uani 1 1 d U
S2 S 0.6503(2) 0.6200(2) 0.50334(12) 0.0727(6) Uani 1 1 d U
F1 F 0.9939(5) 0.7486(5) 0.4569(3) 0.0943(17) Uani 1 1 d .
F2 F 0.7961(6) 1.1220(5) 0.4595(3) 0.0913(16) Uani 1 1 d .
F3 F 0.9661(5) 1.1563(5) 0.7757(3) 0.0906(16) Uani 1 1 d .
F4 F 1.2483(4) 0.8413(5) 0.7204(3) 0.0762(13) Uani 1 1 d .
O1 O 0.7237(4) 0.7437(4) 0.8477(2) 0.0390(9) Uani 1 1 d .
O2 O 0.2926(7) 0.5249(6) -0.0141(3) 0.091(2) Uani 1 1 d .
H2D H 0.2246 0.4976 0.0181 0.109 Uiso 1 1 d R
O3 O 0.8912(6) 0.6321(6) 0.9286(3) 0.0874(19) Uani 1 1 d .
H3C H 0.8509 0.6669 0.8963 0.105 Uiso 1 1 d R
N1 N 0.5621(4) 0.7331(4) 0.7507(3) 0.0343(10) Uani 1 1 d .
N2 N 0.4083(5) 0.6303(4) 0.8354(3) 0.0391(11) Uani 1 1 d .
H2A H 0.3545 0.6038 0.8778 0.047 Uiso 1 1 calc R
N4 N 0.6689(5) 0.9726(4) 0.7476(3) 0.0370(11) Uani 1 1 d .
N3 N 0.8382(5) 0.6657(4) 0.6969(3) 0.0382(11) Uani 1 1 d .
C1 C 0.7954(5) 0.8710(6) 0.6162(3) 0.0393(12) Uani 1 1 d U
C2 C 0.7730(6) 0.9835(6) 0.5733(4) 0.0480(14) Uani 1 1 d U
H46A H 0.7247 1.0395 0.5979 0.058 Uiso 1 1 calc R
C3 C 0.8202(7) 1.0123(7) 0.4972(4) 0.0597(17) Uani 1 1 d U
C4 C 0.8958(8) 0.9355(8) 0.4567(4) 0.0664(18) Uani 1 1 d U
H44A H 0.9293 0.9572 0.4048 0.080 Uiso 1 1 calc R
C5 C 0.9192(7) 0.8253(7) 0.4970(4) 0.0583(16) Uani 1 1 d U
C6 C 0.8713(6) 0.7891(6) 0.5753(4) 0.0473(13) Uani 1 1 d U
C7 C 0.8918(6) 0.6737(6) 0.6211(4) 0.0478(14) Uani 1 1 d U
C8 C 0.9537(7) 0.5727(7) 0.5979(5) 0.0575(16) Uani 1 1 d U
H40A H 0.9918 0.5762 0.5470 0.069 Uiso 1 1 calc R
C9 C 0.9586(7) 0.4694(7) 0.6490(4) 0.0632(17) Uani 1 1 d DU
H39A H 0.9998 0.4033 0.6329 0.076 Uiso 1 1 calc R
C10 C 0.9026(7) 0.4634(6) 0.7243(4) 0.0616(17) Uani 1 1 d DU
H38A H 0.9055 0.3937 0.7597 0.074 Uiso 1 1 calc R
C11 C 0.8425(7) 0.5622(5) 0.7460(4) 0.0526(16) Uani 1 1 d U
H37A H 0.8030 0.5579 0.7968 0.063 Uiso 1 1 calc R
C12 C 0.9065(6) 0.8852(5) 0.7296(3) 0.0375(12) Uani 1 1 d U
C13 C 1.0314(6) 0.8346(6) 0.7202(3) 0.0416(13) Uani 1 1 d U
H35A H 1.0494 0.7622 0.7074 0.050 Uiso 1 1 calc R
C14 C 1.1279(6) 0.8914(6) 0.7296(4) 0.0510(15) Uani 1 1 d U
C15 C 1.1077(7) 0.9993(7) 0.7490(4) 0.0581(16) Uani 1 1 d U
H33A H 1.1734 1.0359 0.7563 0.070 Uiso 1 1 calc R
C16 C 0.9852(7) 1.0490(6) 0.7568(4) 0.0535(15) Uani 1 1 d U
C17 C 0.8829(6) 0.9973(5) 0.7481(3) 0.0412(12) Uani 1 1 d U
C18 C 0.7503(6) 1.0467(5) 0.7550(3) 0.0445(13) Uani 1 1 d U
C19 C 0.7010(7) 1.1568(6) 0.7696(4) 0.0594(16) Uani 1 1 d U
H29A H 0.7547 1.2060 0.7776 0.071 Uiso 1 1 calc R
C20 C 0.5765(8) 1.1919(7) 0.7723(5) 0.0675(19) Uani 1 1 d U
H28A H 0.5450 1.2654 0.7806 0.081 Uiso 1 1 calc R
C21 C 0.4977(7) 1.1165(6) 0.7623(4) 0.0631(17) Uani 1 1 d U
H27A H 0.4119 1.1388 0.7643 0.076 Uiso 1 1 calc R
C22 C 0.5461(6) 1.0077(6) 0.7493(4) 0.0511(15) Uani 1 1 d U
H26A H 0.4926 0.9581 0.7416 0.061 Uiso 1 1 calc R
C23 C 0.2909(7) 0.5713(7) 0.6425(5) 0.0632(19) Uani 1 1 d U
H1A H 0.3417 0.6366 0.6360 0.076 Uiso 1 1 calc R
H1B H 0.2038 0.5985 0.6432 0.076 Uiso 1 1 calc R
H1C H 0.3259 0.5327 0.6017 0.076 Uiso 1 1 calc R
C24 C 0.2929(6) 0.4866(6) 0.7158(4) 0.0533(15) Uani 1 1 d U
C25 C 0.3477(6) 0.4945(6) 0.7713(4) 0.0456(13) Uani 1 1 d U
C26 C 0.3168(6) 0.3995(6) 0.8358(4) 0.0539(15) Uani 1 1 d U
H4A H 0.3468 0.3922 0.8781 0.065 Uiso 1 1 calc R
C27 C 0.2386(6) 0.3197(6) 0.8297(4) 0.0566(16) Uani 1 1 d U
C28 C 0.1841(8) 0.2120(8) 0.8875(6) 0.082(2) Uani 1 1 d U
H6A H 0.2116 0.2055 0.9323 0.098 Uiso 1 1 calc R
H6B H 0.2144 0.1438 0.8675 0.098 Uiso 1 1 calc R
H6C H 0.0917 0.2183 0.8996 0.098 Uiso 1 1 calc R
C29 C 0.6362(9) 0.4596(9) 0.6348(7) 0.099(3) Uani 1 1 d U
H7A H 0.6147 0.4525 0.6883 0.119 Uiso 1 1 calc R
H7B H 0.7241 0.4330 0.6175 0.119 Uiso 1 1 calc R
H7C H 0.5806 0.4130 0.6232 0.119 Uiso 1 1 calc R
C30 C 0.6204(8) 0.5758(9) 0.5994(5) 0.077(2) Uani 1 1 d U
C31 C 0.5720(7) 0.6639(8) 0.6306(5) 0.0633(16) Uani 1 1 d U
C32 C 0.5571(8) 0.7751(9) 0.5777(5) 0.0734(19) Uani 1 1 d U
H10A H 0.5235 0.8445 0.5921 0.088 Uiso 1 1 calc R
C33 C 0.5982(10) 0.7641(10) 0.5057(5) 0.092(2) Uani 1 1 d U
C34 C 0.5935(11) 0.8582(12) 0.4317(6) 0.120(4) Uani 1 1 d U
H12A H 0.5612 0.9319 0.4441 0.145 Uiso 1 1 calc R
H12B H 0.5379 0.8335 0.4074 0.145 Uiso 1 1 calc R
H12C H 0.6786 0.8665 0.3984 0.145 Uiso 1 1 calc R
C35 C 0.4254(6) 0.5911(5) 0.7699(4) 0.0407(12) Uani 1 1 d U
C36 C 0.5212(5) 0.6549(5) 0.7164(4) 0.0414(13) Uani 1 1 d U
C37 C 0.4892(5) 0.7161(5) 0.8220(3) 0.0347(12) Uani 1 1 d U
C38 C 0.4969(5) 0.7737(5) 0.8808(3) 0.0355(11) Uani 1 1 d U
C39 C 0.6165(6) 0.7766(5) 0.8938(3) 0.0370(12) Uani 1 1 d U
C40 C 0.6212(7) 0.8166(6) 0.9573(4) 0.0497(14) Uani 1 1 d U
H18A H 0.7005 0.8167 0.9672 0.060 Uiso 1 1 calc R
C41 C 0.5132(7) 0.8552(6) 1.0048(4) 0.0529(15) Uani 1 1 d U
H19A H 0.5198 0.8784 1.0470 0.063 Uiso 1 1 calc R
C42 C 0.3910(6) 0.8598(6) 0.9898(3) 0.0471(13) Uani 1 1 d U
C43 C 0.2777(7) 0.9039(7) 1.0362(4) 0.0621(17) Uani 1 1 d U
H21A H 0.2834 0.9305 1.0773 0.075 Uiso 1 1 calc R
C44 C 0.1588(7) 0.9078(7) 1.0212(5) 0.0674(18) Uani 1 1 d U
H22A H 0.0851 0.9335 1.0533 0.081 Uiso 1 1 calc R
C45 C 0.1511(7) 0.8732(7) 0.9578(4) 0.0615(17) Uani 1 1 d U
H23A H 0.0720 0.8798 0.9466 0.074 Uiso 1 1 calc R
C46 C 0.2571(6) 0.8294(6) 0.9113(4) 0.0505(15) Uani 1 1 d U
H24A H 0.2488 0.8063 0.8694 0.061 Uiso 1 1 calc R
C47 C 0.3806(6) 0.8190(5) 0.9269(3) 0.0399(12) Uani 1 1 d U
C48 C 0.3445(13) 0.5519(10) 0.0422(7) 0.120(4) Uani 1 1 d U
H48A H 0.4267 0.5858 0.0182 0.144 Uiso 1 1 calc R
H48B H 0.3546 0.4814 0.0785 0.144 Uiso 1 1 calc R
H48C H 0.2865 0.6063 0.0670 0.144 Uiso 1 1 calc R
C49 C 1.0165(9) 0.6023(11) 0.8963(6) 0.107(4) Uani 1 1 d U
H49A H 1.0575 0.5633 0.9350 0.128 Uiso 1 1 calc R
H49B H 1.0610 0.6718 0.8677 0.128 Uiso 1 1 calc R
H49C H 1.0189 0.5511 0.8636 0.128 Uiso 1 1 calc R

loop_
_atom_site_aniso_label
_atom_site_aniso_U_11
_atom_site_aniso_U_22
_atom_site_aniso_U_33
_atom_site_aniso_U_23
_atom_site_aniso_U_13
_atom_site_aniso_U_12
Ir1 0.03637(14) 0.02811(13) 0.02897(14) -0.00591(8) -0.00477(9) -0.00780(8)
S1 0.0567(10) 0.0554(11) 0.0934(15) -0.0279(10) -0.0298(10) -0.0150(8)
S2 0.0794(13) 0.0960(16) 0.0512(11) -0.0372(11) -0.0086(10) -0.0145(12)
F1 0.107(4) 0.114(4) 0.053(3) -0.039(3) 0.006(3) 0.009(3)
F2 0.116(4) 0.081(4) 0.053(3) 0.018(2) -0.013(3) -0.006(3)
F3 0.096(4) 0.076(3) 0.116(4) -0.050(3) -0.019(3) -0.028(3)
F4 0.044(2) 0.102(4) 0.086(4) -0.021(3) -0.022(2) -0.007(2)
O1 0.041(2) 0.043(2) 0.030(2) -0.0040(17) -0.0056(17) -0.0079(18)
O2 0.112(5) 0.091(5) 0.059(4) 0.004(3) -0.009(3) -0.045(4)
O3 0.072(4) 0.102(5) 0.070(4) 0.018(3) -0.020(3) -0.007(3)
N1 0.034(2) 0.036(3) 0.033(3) -0.009(2) -0.007(2) -0.0066(19)
N2 0.043(3) 0.037(3) 0.036(3) -0.003(2) -0.006(2) -0.017(2)
N4 0.045(3) 0.035(3) 0.027(2) -0.0055(19) -0.003(2) -0.003(2)
N3 0.042(3) 0.036(3) 0.038(3) -0.011(2) -0.010(2) -0.005(2)
C1 0.034(3) 0.046(3) 0.041(3) -0.013(2) -0.009(2) -0.009(2)
C2 0.050(3) 0.052(3) 0.038(3) -0.003(3) -0.008(3) -0.012(3)
C3 0.065(4) 0.068(4) 0.040(3) 0.004(3) -0.013(3) -0.013(3)
C4 0.074(4) 0.082(4) 0.036(3) -0.002(3) -0.009(3) -0.013(3)
C5 0.063(4) 0.072(4) 0.039(3) -0.021(3) -0.002(3) -0.007(3)
C6 0.047(3) 0.061(3) 0.038(3) -0.014(2) -0.013(2) -0.010(3)
C7 0.047(3) 0.055(3) 0.050(3) -0.023(3) -0.019(3) -0.002(3)
C8 0.054(3) 0.064(4) 0.066(4) -0.035(3) -0.021(3) 0.007(3)
C9 0.061(4) 0.051(3) 0.089(4) -0.039(3) -0.022(3) 0.008(3)
C10 0.069(4) 0.040(3) 0.084(4) -0.019(3) -0.029(3) 0.000(3)
C11 0.062(4) 0.035(3) 0.064(4) -0.008(3) -0.023(3) -0.005(3)
C12 0.048(3) 0.035(3) 0.024(3) -0.001(2) -0.002(2) -0.008(2)
C13 0.044(3) 0.043(3) 0.037(3) -0.006(2) -0.009(2) -0.009(2)
C14 0.048(3) 0.063(4) 0.041(3) -0.004(3) -0.014(3) -0.010(3)
C15 0.059(3) 0.071(4) 0.053(4) -0.012(3) -0.019(3) -0.025(3)
C16 0.062(3) 0.050(3) 0.050(3) -0.012(3) -0.007(3) -0.026(3)
C17 0.050(3) 0.037(3) 0.035(3) -0.006(2) -0.005(2) -0.015(2)
C18 0.055(3) 0.033(3) 0.042(3) -0.006(2) -0.005(3) -0.012(2)
C19 0.072(4) 0.040(3) 0.066(4) -0.020(3) -0.007(3) -0.011(3)
C20 0.074(4) 0.040(3) 0.078(4) -0.017(3) -0.003(4) 0.006(3)
C21 0.058(4) 0.048(3) 0.069(4) -0.007(3) -0.005(3) 0.009(3)
C22 0.050(3) 0.045(3) 0.052(4) -0.008(3) -0.006(3) -0.001(3)
C23 0.059(4) 0.067(5) 0.076(5) -0.024(4) -0.028(4) -0.012(3)
C24 0.050(3) 0.051(4) 0.068(4) -0.023(3) -0.019(3) -0.009(3)
C25 0.042(3) 0.041(3) 0.061(3) -0.017(2) -0.017(3) -0.011(2)
C26 0.047(3) 0.050(3) 0.069(4) -0.018(3) -0.015(3) -0.011(3)
C27 0.049(3) 0.046(3) 0.079(4) -0.017(3) -0.017(3) -0.014(3)
C28 0.077(5) 0.066(5) 0.106(6) -0.006(4) -0.029(5) -0.034(4)
C29 0.062(5) 0.099(6) 0.130(8) 0.002(6) -0.033(5) -0.020(5)
C30 0.069(4) 0.089(5) 0.081(4) -0.033(4) -0.017(4) -0.015(4)
C31 0.049(3) 0.082(4) 0.070(4) -0.037(3) -0.011(3) -0.018(3)
C32 0.072(4) 0.098(5) 0.057(4) -0.023(3) -0.014(3) -0.029(4)
C33 0.101(5) 0.107(5) 0.064(4) -0.011(4) -0.015(4) -0.025(5)
C34 0.101(7) 0.153(9) 0.093(7) 0.012(6) -0.032(6) -0.022(7)
C35 0.040(3) 0.040(3) 0.046(3) -0.015(2) -0.011(2) -0.006(2)
C36 0.036(3) 0.046(3) 0.048(3) -0.018(3) -0.014(2) -0.006(2)
C37 0.038(3) 0.035(3) 0.030(3) -0.005(2) -0.006(2) -0.010(2)
C38 0.044(3) 0.031(3) 0.029(3) -0.005(2) -0.002(2) -0.014(2)
C39 0.047(3) 0.029(3) 0.032(3) 0.000(2) -0.007(2) -0.011(2)
C40 0.056(3) 0.058(4) 0.040(3) -0.012(3) -0.015(3) -0.015(3)
C41 0.062(3) 0.062(4) 0.041(3) -0.018(3) -0.014(3) -0.011(3)
C42 0.057(3) 0.047(3) 0.035(3) -0.012(2) -0.003(2) -0.010(3)
C43 0.073(4) 0.059(4) 0.052(4) -0.023(3) -0.001(3) -0.008(3)
C44 0.059(4) 0.064(4) 0.067(4) -0.024(3) 0.011(3) -0.005(3)
C45 0.053(3) 0.061(4) 0.067(4) -0.015(3) -0.007(3) -0.006(3)
C46 0.051(3) 0.050(3) 0.047(3) -0.008(3) -0.006(3) -0.011(3)
C47 0.045(3) 0.038(3) 0.032(3) -0.006(2) -0.001(2) -0.011(2)
C48 0.166(10) 0.091(8) 0.095(8) 0.017(6) -0.037(7) -0.047(7)
C49 0.071(6) 0.144(10) 0.095(7) 0.010(6) -0.035(5) -0.011(6)

loop_
_atom_type_symbol
_atom_type_description
_atom_type_scat_dispersion_real
_atom_type_scat_dispersion_imag
_atom_type_scat_source
C C 0.0033 0.0016 'International Tables Vol C Tables 4.2.6.8 and 6.1.1.4'
H H 0.0000 0.0000 'International Tables Vol C Tables 4.2.6.8 and 6.1.1.4'
N N 0.0061 0.0033 'International Tables Vol C Tables 4.2.6.8 and 6.1.1.4'
O O 0.0106 0.0060 'International Tables Vol C Tables 4.2.6.8 and 6.1.1.4'
F F 0.0171 0.0103 'International Tables Vol C Tables 4.2.6.8 and 6.1.1.4'
S S 0.1246 0.1234 'International Tables Vol C Tables 4.2.6.8 and 6.1.1.4'
Ir Ir -1.4442 7.9887 'International Tables Vol C Tables 4.2.6.8 and 6.1.1.4'

loop_
_geom_angle_atom_site_label_1
_geom_angle_atom_site_label_2
_geom_angle_atom_site_label_3
_geom_angle
C1 Ir1 C12 88.8(2)
C1 Ir1 N3 80.6(2)
C12 Ir1 N3 96.5(2)
C1 Ir1 N4 94.3(2)
C12 Ir1 N4 80.8(2)
N3 Ir1 N4 174.27(18)
C1 Ir1 O1 172.03(18)
C12 Ir1 O1 85.63(18)
N3 Ir1 O1 94.35(18)
N4 Ir1 O1 90.47(17)
C1 Ir1 N1 103.1(2)
C12 Ir1 N1 167.74(19)
N3 Ir1 N1 88.22(18)
N4 Ir1 N1 95.48(18)
O1 Ir1 N1 82.71(16)
C27 S1 C24 93.8(3)
C30 S2 C33 93.7(5)
C39 O1 Ir1 116.8(3)
C48 O2 H2D 93.2
C49 O3 H3C 112.7
C37 N1 C36 106.9(5)
C37 N1 Ir1 116.3(4)
C36 N1 Ir1 132.1(4)
C37 N2 C35 109.1(5)
C37 N2 H2A 125.4
C35 N2 H2A 125.4
C22 N4 C18 120.1(5)
C22 N4 Ir1 123.4(4)
C18 N4 Ir1 116.4(4)
C11 N3 C7 119.9(5)
C11 N3 Ir1 123.8(4)
C7 N3 Ir1 116.2(4)
C2 C1 C6 116.5(6)
C2 C1 Ir1 128.5(5)
C6 C1 Ir1 114.8(5)
C3 C2 C1 121.9(7)
C3 C2 H46A 119.1
C1 C2 H46A 119.1
F2 C3 C2 119.0(7)
F2 C3 C4 118.3(7)
C2 C3 C4 122.7(7)
C5 C4 C3 116.6(7)
C5 C4 H44A 121.7
C3 C4 H44A 121.7
F1 C5 C4 116.8(7)
F1 C5 C6 119.7(7)
C4 C5 C6 123.6(7)
C5 C6 C1 118.7(6)
C5 C6 C7 126.2(6)
C1 C6 C7 115.1(6)
N3 C7 C8 118.0(6)
N3 C7 C6 113.1(5)
C8 C7 C6 128.9(7)
C9 C8 C7 120.9(7)
C9 C8 H40A 119.6
C7 C8 H40A 119.6
C8 C9 C10 120.0(6)
C8 C9 H39A 120.0
C10 C9 H39A 120.0
C11 C10 C9 118.5(7)
C11 C10 H38A 120.8
C9 C10 H38A 120.8
N3 C11 C10 122.8(7)
N3 C11 H37A 118.6
C10 C11 H37A 118.6
C13 C12 C17 118.3(6)
C13 C12 Ir1 127.7(4)
C17 C12 Ir1 113.9(4)
C14 C13 C12 120.4(6)
C14 C13 H35A 119.8
C12 C13 H35A 119.8
F4 C14 C13 119.7(6)
F4 C14 C15 117.5(6)
C13 C14 C15 122.8(6)
C16 C15 C14 116.3(6)
C16 C15 H33A 121.9
C14 C15 H33A 121.9
C15 C16 F3 115.9(6)
C15 C16 C17 124.3(6)
F3 C16 C17 119.8(6)
C16 C17 C12 118.0(6)
C16 C17 C18 126.8(6)
C12 C17 C18 115.3(5)
N4 C18 C19 119.0(6)
N4 C18 C17 113.4(5)
C19 C18 C17 127.6(6)
C20 C19 C18 120.9(7)
C20 C19 H29A 119.5
C18 C19 H29A 119.5
C19 C20 C21 118.7(7)
C19 C20 H28A 120.7
C21 C20 H28A 120.7
C20 C21 C22 120.1(7)
C20 C21 H27A 119.9
C22 C21 H27A 119.9
N4 C22 C21 121.1(7)
N4 C22 H26A 119.5
C21 C22 H26A 119.5
C24 C23 H1A 109.5
C24 C23 H1B 109.5
H1A C23 H1B 109.5
C24 C23 H1C 109.5
H1A C23 H1C 109.5
H1B C23 H1C 109.5
C25 C24 C23 130.2(6)
C25 C24 S1 109.9(5)
C23 C24 S1 119.8(5)
C24 C25 C26 112.6(6)
C24 C25 C35 126.2(6)
C26 C25 C35 121.1(6)
C27 C26 C25 114.0(7)
C27 C26 H4A 123.0
C25 C26 H4A 123.0
C26 C27 C28 128.2(7)
C26 C27 S1 109.6(6)
C28 C27 S1 122.3(5)
C27 C28 H6A 109.5
C27 C28 H6B 109.5
H6A C28 H6B 109.5
C27 C28 H6C 109.5
H6A C28 H6C 109.5
H6B C28 H6C 109.5
C30 C29 H7A 109.5
C30 C29 H7B 109.5
H7A C29 H7B 109.5
C30 C29 H7C 109.5
H7A C29 H7C 109.5
H7B C29 H7C 109.5
C31 C30 C29 127.9(10)
C31 C30 S2 110.0(8)
C29 C30 S2 121.9(8)
C30 C31 C32 115.0(8)
C30 C31 C36 124.7(9)
C32 C31 C36 120.0(7)
C33 C32 C31 111.6(9)
C33 C32 H10A 124.2
C31 C32 H10A 124.2
C32 C33 C34 128.8(11)
C32 C33 S2 109.6(8)
C34 C33 S2 121.4(8)
C33 C34 H12A 109.5
C33 C34 H12B 109.5
H12A C34 H12B 109.5
C33 C34 H12C 109.5
H12A C34 H12C 109.5
H12B C34 H12C 109.5
C36 C35 N2 106.5(5)
C36 C35 C25 134.5(6)
N2 C35 C25 119.0(5)
C35 C36 N1 107.6(5)
C35 C36 C31 131.5(5)
N1 C36 C31 120.4(5)
N1 C37 N2 109.8(5)
N1 C37 C38 127.7(5)
N2 C37 C38 122.4(5)
C39 C38 C47 121.6(5)
C39 C38 C37 118.3(5)
C47 C38 C37 120.0(5)
O1 C39 C38 121.1(5)
O1 C39 C40 120.6(5)
C38 C39 C40 118.2(6)
C41 C40 C39 122.5(6)
C41 C40 H18A 118.8
C39 C40 H18A 118.8
C40 C41 C42 120.1(6)
C40 C41 H19A 120.0
C42 C41 H19A 120.0
C41 C42 C43 121.7(6)
C41 C42 C47 119.7(6)
C43 C42 C47 118.6(6)
C44 C43 C42 121.3(7)
C44 C43 H21A 119.3
C42 C43 H21A 119.3
C43 C44 C45 119.4(7)
C43 C44 H22A 120.3
C45 C44 H22A 120.3
C46 C45 C44 121.7(7)
C46 C45 H23A 119.1
C44 C45 H23A 119.1
C45 C46 C47 120.4(7)
C45 C46 H24A 119.8
C47 C46 H24A 119.8
C42 C47 C46 118.4(6)
C42 C47 C38 117.7(5)
C46 C47 C38 123.9(6)
O2 C48 H48A 109.5
O2 C48 H48B 109.5
H48A C48 H48B 109.5
O2 C48 H48C 109.5
H48A C48 H48C 109.5
H48B C48 H48C 109.5
O3 C49 H49A 109.5
O3 C49 H49B 109.5
H49A C49 H49B 109.5
O3 C49 H49C 109.5
H49A C49 H49C 109.5
H49B C49 H49C 109.5

loop_
_geom_bond_atom_site_label_1
_geom_bond_atom_site_label_2
_geom_bond_distance
Ir1 C1 1.983(6)
Ir1 C12 2.007(6)
Ir1 N3 2.041(5)
Ir1 N4 2.045(5)
Ir1 O1 2.186(4)
Ir1 N1 2.211(4)
S1 C27 1.713(8)
S1 C24 1.740(7)
S2 C30 1.715(10)
S2 C33 1.738(11)
F1 C5 1.371(8)
F2 C3 1.354(9)
F3 C16 1.377(8)
F4 C14 1.354(7)
O1 C39 1.327(7)
O2 C48 1.451(12)
O2 H2D 0.8500
O3 C49 1.369(11)
O3 H3C 0.8500
N1 C37 1.339(7)
N1 C36 1.421(7)
N2 C37 1.344(7)
N2 C35 1.388(7)
N2 H2A 0.8600
N4 C22 1.342(8)
N4 C18 1.364(8)
N3 C11 1.348(8)
N3 C7 1.375(8)
C1 C2 1.413(9)
C1 C6 1.428(9)
C2 C3 1.360(9)
C2 H46A 0.9300
C3 C4 1.380(11)
C4 C5 1.376(11)
C4 H44A 0.9300
C5 C6 1.403(9)
C6 C7 1.457(10)
C7 C8 1.406(9)
C8 C9 1.367(11)
C8 H40A 0.9300
C9 C10 1.374(8)
C9 H39A 0.9300
C10 C11 1.367(9)
C10 H38A 0.9300
C11 H37A 0.9300
C12 C13 1.398(8)
C12 C17 1.429(8)
C13 C14 1.376(9)
C13 H35A 0.9300
C14 C15 1.388(10)
C15 C16 1.373(10)
C15 H33A 0.9300
C16 C17 1.390(9)
C17 C18 1.472(9)
C18 C19 1.411(9)
C19 C20 1.357(11)
C19 H29A 0.9300
C20 C21 1.378(12)
C20 H28A 0.9300
C21 C22 1.385(9)
C21 H27A 0.9300
C22 H26A 0.9300
C23 C24 1.506(11)
C23 H1A 0.9600
C23 H1B 0.9600
C23 H1C 0.9600
C24 C25 1.371(9)
C25 C26 1.433(10)
C25 C35 1.482(8)
C26 C27 1.380(9)
C26 H4A 0.9300
C27 C28 1.513(11)
C28 H6A 0.9600
C28 H6B 0.9600
C28 H6C 0.9600
C29 C30 1.387(13)
C29 H7A 0.9600
C29 H7B 0.9600
C29 H7C 0.9600
C30 C31 1.309(11)
C31 C32 1.468(12)
C31 C36 1.547(10)
C32 C33 1.347(12)
C32 H10A 0.9300
C33 C34 1.574(14)
C34 H12A 0.9600
C34 H12B 0.9600
C34 H12C 0.9600
C35 C36 1.372(9)
C37 C38 1.467(8)
C38 C39 1.390(8)
C38 C47 1.449(8)
C39 C40 1.413(9)
C40 C41 1.371(10)
C40 H18A 0.9300
C41 C42 1.423(10)
C41 H19A 0.9300
C42 C43 1.424(9)
C42 C47 1.429(8)
C43 C44 1.388(11)
C43 H21A 0.9300
C44 C45 1.388(11)
C44 H22A 0.9300
C45 C46 1.374(10)
C45 H23A 0.9300
C46 C47 1.435(9)
C46 H24A 0.9300
C48 H48A 0.9600
C48 H48B 0.9600
C48 H48C 0.9600
C49 H49A 0.9600
C49 H49B 0.9600
C49 H49C 0.9600
